data_7036711
loop_
_publ_author_name
'Zhao, Xiao-Qing'
'Liu, Xu-Hui'
'Kang, Xiao-Min'
'Zhao, Bin'

_publ_section_title
;
 Self-assembly of heterometallic Ln(III)-Co(II) coordination polymers:
 syntheses, structures, and magnetic studies.
;
_journal_issue 43
_journal_name_full 'Dalton transactions (Cambridge, England : 2003)'
_journal_page_first 18856
_journal_page_last 18863
_journal_paper_doi 10.1039/c5dt02280k
_journal_volume 44
_journal_year 2015
_chemical_formula_sum 'C20 H20 Co1.5 O19 Pr'
_chemical_formula_weight 793.67
_chemical_name_systematic
; 
 ? 
;
_space_group_IT_number 14
_symmetry_cell_setting monoclinic
_symmetry_space_group_name_Hall '-P 2ybc'
_symmetry_space_group_name_H-M 'P 1 21/c 1'
_atom_sites_solution_hydrogens geom
_atom_sites_solution_primary direct
_atom_sites_solution_secondary difmap
_audit_creation_method SHELXL-97
_audit_update_record
;
2015-01-25 deposited with the CCDC.
2015-09-28 downloaded from the CCDC.
;
_cell_angle_alpha 90.00
_cell_angle_beta 105.76(3)
_cell_angle_gamma 90.00
_cell_formula_units_Z 4
_cell_length_a 7.5364(15)
_cell_length_b 19.168(4)
_cell_length_c 17.972(5)
_cell_measurement_reflns_used 1085
_cell_measurement_temperature 150(2)
_cell_measurement_theta_max 28.7933
_cell_measurement_theta_min 2.5105
_cell_volume 2498.6(11)
_computing_cell_refinement
;
CrysAlisPro, Oxford Diffraction Ltd.,
Version 1.171.33.48 (release 15-09-2009 CrysAlis171 .NET)
(compiled Sep 15 2009,11:49:04)
;
_computing_data_collection
;
CrysAlisPro, Oxford Diffraction Ltd.,
Version 1.171.33.48 (release 15-09-2009 CrysAlis171 .NET)
(compiled Sep 15 2009,11:49:04)
;
_computing_data_reduction
;
CrysAlisPro, Oxford Diffraction Ltd.,
Version 1.171.33.48 (release 15-09-2009 CrysAlis171 .NET)
(compiled Sep 15 2009,11:49:04)
;
_computing_molecular_graphics 'Bruker SHELXTL'
_computing_publication_material 'Bruker SHELXTL'
_computing_structure_refinement 'SHELXL-97 (Sheldrick, 1997)'
_computing_structure_solution 'SHELXS-97 (Sheldrick, 1990)'
_diffrn_ambient_temperature 150(2)
_diffrn_detector_area_resol_mean 16.2116
_diffrn_measured_fraction_theta_full 1.000
_diffrn_measured_fraction_theta_max 1.000
_diffrn_measurement_device_type 'SuperNova, Single source at offset), Eos'
_diffrn_measurement_method '\w scans'
_diffrn_radiation_monochromator graphite
_diffrn_radiation_source 'fine-focus sealed tube'
_diffrn_radiation_type MoK\a
_diffrn_radiation_wavelength 0.71073
_diffrn_reflns_av_R_equivalents 0.0439
_diffrn_reflns_av_sigmaI/netI 0.0363
_diffrn_reflns_limit_h_max 8
_diffrn_reflns_limit_h_min -8
_diffrn_reflns_limit_k_max 22
_diffrn_reflns_limit_k_min -22
_diffrn_reflns_limit_l_max 21
_diffrn_reflns_limit_l_min -20
_diffrn_reflns_number 18404
_diffrn_reflns_theta_full 25.01
_diffrn_reflns_theta_max 25.01
_diffrn_reflns_theta_min 1.59
_diffrn_standards_number 3908
_exptl_absorpt_coefficient_mu 3.006
_exptl_absorpt_correction_T_max 0.7531
_exptl_absorpt_correction_T_min 0.6960
_exptl_absorpt_correction_type multi-scan
_exptl_absorpt_process_details
;
CrysAlisPro, Oxford Diffraction Ltd.,
Version 1.171.33.48 (release 15-09-2009 CrysAlis171 .NET)
(compiled Sep 15 2009,11:49:04)
Empirical absorption correction using spherical harmonics,
 implemented in SCALE3 ABSPACK scaling algorithm.
;
_exptl_crystal_colour pink
_exptl_crystal_density_diffrn 2.110
_exptl_crystal_density_method 'not measured'
_exptl_crystal_description block
_exptl_crystal_F_000 1566
_exptl_crystal_size_max 0.13
_exptl_crystal_size_mid 0.12
_exptl_crystal_size_min 0.10
_refine_diff_density_max 0.602
_refine_diff_density_min -0.965
_refine_diff_density_rms 0.131
_refine_ls_extinction_method none
_refine_ls_goodness_of_fit_ref 1.116
_refine_ls_hydrogen_treatment constr
_refine_ls_matrix_type full
_refine_ls_number_parameters 376
_refine_ls_number_reflns 4396
_refine_ls_number_restraints 6
_refine_ls_restrained_S_all 1.116
_refine_ls_R_factor_all 0.0373
_refine_ls_R_factor_gt 0.0314
_refine_ls_shift/su_max 0.002
_refine_ls_shift/su_mean 0.000
_refine_ls_structure_factor_coef Fsqd
_refine_ls_weighting_details 'calc w=1/[\s^2^(Fo^2^)+(0.0337P)^2^+2.1883P] where P=(Fo^2^+2Fc^2^)/3'
_refine_ls_weighting_scheme calc
_refine_ls_wR_factor_gt 0.0681
_refine_ls_wR_factor_ref 0.0705
_reflns_number_gt 3918
_reflns_number_total 4396
_reflns_threshold_expression >2sigma(I)
_cod_data_source_file c5dt02280k2.cif
_cod_data_source_block r100707a
_cod_depositor_comments
;
The following automatic conversions were performed:

'_symmetry_cell_setting' value 'Monoclinic' changed to 'monoclinic'
according to
/usr/data/users/saulius/crontab/automatic-downloads/rss-feeds/RSC/lib/dictionaries/cif_core.dic
dictionary named 'cif_core.dic' version 2.4.2 from 2011-04-26.

Automatic conversion script
Id: cif_fix_values 3271 2015-04-21 07:52:19Z andrius 

 Adding full bibliography for 7036708--7036712.cif.
;
_cod_original_cell_volume 2498.6(10)
_cod_original_sg_symbol_H-M P21/c
_cod_original_formula_sum 'C20 H20 Co1.50 O19 Pr'
_cod_database_code 7036711

loop_
_symmetry_equiv_pos_as_xyz
'x, y, z'
'-x, y+1/2, -z+1/2'
'-x, -y, -z'
'x, -y-1/2, z-1/2'

loop_
_atom_site_label
_atom_site_type_symbol
_atom_site_fract_x
_atom_site_fract_y
_atom_site_fract_z
_atom_site_U_iso_or_equiv
_atom_site_adp_type
_atom_site_occupancy
_atom_site_symmetry_multiplicity
_atom_site_calc_flag
_atom_site_refinement_flags
Pr1 Pr 0.82576(3) 0.811234(11) 0.862150(12) 0.00808(8) Uani 1 1 d .
Co1 Co 0.63830(7) 0.63972(3) 0.78224(3) 0.00809(13) Uani 1 1 d .
Co2 Co 0.5000 1.0000 1.0000 0.00844(16) Uani 1 2 d S
C1 C 0.6081(5) 0.8734(2) 0.6697(2) 0.0103(8) Uani 1 1 d U
C2 C 0.6101(5) 0.8050(2) 0.6428(2) 0.0084(8) Uani 1 1 d .
C3 C 0.6286(5) 0.7948(2) 0.5693(2) 0.0103(8) Uani 1 1 d .
H3 H 0.6347 0.7494 0.5517 0.012 Uiso 1 1 calc R
C4 C 0.6383(5) 0.8500(2) 0.5208(2) 0.0094(8) Uani 1 1 d .
C5 C 0.6288(5) 0.9172(2) 0.5471(2) 0.0121(8) Uani 1 1 d .
H5 H 0.6317 0.9546 0.5145 0.014 Uiso 1 1 calc R
C6 C 0.6150(5) 0.9298(2) 0.6214(2) 0.0127(8) Uani 1 1 d .
H6 H 0.6105 0.9753 0.6389 0.015 Uiso 1 1 calc R
C7 C 0.5267(5) 0.9446(2) 0.7669(2) 0.0117(8) Uani 1 1 d .
H7A H 0.4065 0.9527 0.7312 0.014 Uiso 1 1 calc R
H7B H 0.6045 0.9845 0.7653 0.014 Uiso 1 1 calc R
C8 C 0.5082(5) 0.9345(2) 0.8481(2) 0.0095(8) Uani 1 1 d .
C9 C 0.6012(5) 0.7418(2) 0.6892(2) 0.0095(8) Uani 1 1 d .
C10 C 0.6537(5) 0.8329(2) 0.4415(2) 0.0076(8) Uani 1 1 d .
C11 C 1.1305(5) 0.7274(2) 1.0144(2) 0.0096(8) Uani 1 1 d .
C12 C 1.0983(5) 0.7746(2) 1.0689(2) 0.0101(8) Uani 1 1 d .
C13 C 1.0815(5) 0.7488(2) 1.1385(2) 0.0118(8) Uani 1 1 d .
H13 H 1.0618 0.7796 1.1754 0.014 Uiso 1 1 calc R
C14 C 1.0935(5) 0.6777(2) 1.1543(2) 0.0107(8) Uani 1 1 d .
C15 C 1.1262(5) 0.6323(2) 1.0993(2) 0.0138(9) Uani 1 1 d .
H15 H 1.1351 0.5846 1.1095 0.017 Uiso 1 1 calc R
C16 C 1.1456(5) 0.6564(2) 1.0300(2) 0.0128(8) Uani 1 1 d .
H16 H 1.1686 0.6255 0.9938 0.015 Uiso 1 1 calc R
C17 C 1.2185(5) 0.7112(2) 0.8961(2) 0.0109(8) Uani 1 1 d .
H17A H 1.3148 0.6821 0.9280 0.013 Uiso 1 1 calc R
H17B H 1.2728 0.7393 0.8631 0.013 Uiso 1 1 calc R
C18 C 1.0680(5) 0.6648(2) 0.8459(2) 0.0103(8) Uani 1 1 d .
C19 C 1.0634(5) 0.8505(2) 1.0507(2) 0.0108(8) Uani 1 1 d .
C20 C 1.0617(5) 0.6492(2) 1.2273(2) 0.0136(9) Uani 1 1 d .
O1 O 0.6073(4) 0.88235(13) 0.74557(14) 0.0111(6) Uani 1 1 d .
O2 O 0.4374(4) 0.98353(14) 0.87606(14) 0.0112(6) Uani 1 1 d .
O3 O 0.5708(4) 0.87912(14) 0.88331(15) 0.0119(6) Uani 1 1 d .
O4 O 0.5975(3) 0.74653(13) 0.76040(14) 0.0095(6) Uani 1 1 d .
O5 O 0.6017(4) 0.68216(14) 0.66068(15) 0.0138(6) Uani 1 1 d .
O6 O 0.6813(4) 0.76963(14) 0.42829(15) 0.0115(6) Uani 1 1 d .
O7 O 0.6295(4) 0.88112(14) 0.39234(15) 0.0125(6) Uani 1 1 d .
O8 O 1.1456(3) 0.75653(14) 0.94515(14) 0.0107(6) Uani 1 1 d .
O9 O 1.1159(4) 0.61108(16) 0.81706(17) 0.0204(7) Uani 1 1 d .
O10 O 0.9047(3) 0.68508(14) 0.83741(15) 0.0106(6) Uani 1 1 d .
O11 O 0.9370(4) 0.86540(14) 0.99008(15) 0.0123(6) Uani 1 1 d .
O12 O 1.1537(4) 0.89585(14) 1.09514(15) 0.0143(6) Uani 1 1 d .
O13 O 0.9976(4) 0.69117(14) 1.26903(15) 0.0129(6) Uani 1 1 d .
O14 O 1.0953(5) 0.58666(16) 1.24240(17) 0.0254(7) Uani 1 1 d .
O15 O 0.7740(4) 0.55910(14) 0.75305(16) 0.0158(6) Uani 1 1 d .
H15A H 0.7289 0.5357 0.7123 0.019 Uiso 1 1 d R
H15B H 0.8891 0.5595 0.7738 0.019 Uiso 1 1 d R
O16 O 0.3740(4) 0.60620(14) 0.74065(15) 0.0126(6) Uani 1 1 d .
H16A H 0.3204 0.6077 0.6927 0.015 Uiso 1 1 d R
H16B H 0.3104 0.6123 0.7727 0.015 Uiso 1 1 d R
O17 O 0.9556(4) 0.93192(15) 0.85785(16) 0.0188(7) Uani 1 1 d .
H17C H 1.0081 0.9353 0.8198 0.023 Uiso 1 1 d R
H17D H 1.0282 0.9475 0.9014 0.023 Uiso 1 1 d R
O18 O 0.5027(4) 0.89454(14) 1.02219(15) 0.0160(6) Uani 1 1 d .
H18B H 0.5446 0.8714 1.0644 0.019 Uiso 1 1 d R
H18A H 0.5310 0.8763 0.9831 0.019 Uiso 1 1 d R
O19 O 0.2156(3) 1.00076(14) 0.99745(15) 0.0119(6) Uani 1 1 d .
H19A H 0.1946 0.9711 1.0297 0.014 Uiso 1 1 d R
H19B H 0.1641 1.0411 0.9975 0.014 Uiso 1 1 d R

loop_
_atom_site_aniso_label
_atom_site_aniso_U_11
_atom_site_aniso_U_22
_atom_site_aniso_U_33
_atom_site_aniso_U_23
_atom_site_aniso_U_13
_atom_site_aniso_U_12
Pr1 0.00987(12) 0.00817(12) 0.00657(13) -0.00042(8) 0.00287(9) 0.00002(8)
Co1 0.0110(3) 0.0079(3) 0.0060(3) -0.0003(2) 0.0034(2) -0.0002(2)
Co2 0.0113(4) 0.0084(4) 0.0065(4) 0.0004(3) 0.0038(3) 0.0019(3)
C1 0.0105(11) 0.0116(11) 0.0094(11) -0.0012(9) 0.0036(9) 0.0012(9)
C2 0.0087(18) 0.011(2) 0.0057(19) 0.0023(15) 0.0021(15) 0.0021(15)
C3 0.0126(19) 0.010(2) 0.007(2) -0.0036(15) -0.0004(16) 0.0019(15)
C4 0.0055(17) 0.016(2) 0.0066(19) -0.0004(16) 0.0013(15) 0.0012(15)
C5 0.017(2) 0.012(2) 0.006(2) 0.0013(16) 0.0028(17) 0.0011(16)
C6 0.018(2) 0.008(2) 0.013(2) -0.0009(16) 0.0063(17) 0.0039(16)
C7 0.0166(19) 0.010(2) 0.008(2) -0.0005(16) 0.0032(17) 0.0012(16)
C8 0.0099(18) 0.012(2) 0.0059(19) -0.0012(16) 0.0010(16) -0.0006(16)
C9 0.0074(17) 0.009(2) 0.011(2) 0.0004(16) 0.0011(16) 0.0004(15)
C10 0.0026(16) 0.012(2) 0.0080(19) -0.0033(16) 0.0015(15) -0.0022(14)
C11 0.0065(17) 0.018(2) 0.0037(19) 0.0013(16) 0.0002(15) 0.0001(16)
C12 0.0076(17) 0.012(2) 0.009(2) -0.0007(16) 0.0002(16) -0.0010(15)
C13 0.0136(19) 0.014(2) 0.008(2) -0.0054(16) 0.0041(16) -0.0024(16)
C14 0.0077(18) 0.014(2) 0.011(2) 0.0005(16) 0.0035(16) -0.0003(15)
C15 0.0157(19) 0.012(2) 0.014(2) 0.0012(17) 0.0042(17) 0.0029(16)
C16 0.0136(19) 0.012(2) 0.014(2) -0.0015(17) 0.0068(17) 0.0026(16)
C17 0.0092(18) 0.013(2) 0.013(2) 0.0008(16) 0.0063(16) 0.0023(16)
C18 0.0101(19) 0.017(2) 0.007(2) 0.0015(16) 0.0065(16) -0.0004(16)
C19 0.0103(18) 0.018(2) 0.006(2) -0.0003(16) 0.0054(17) 0.0012(16)
C20 0.0128(19) 0.016(2) 0.013(2) 0.0013(17) 0.0049(17) 0.0001(17)
O1 0.0215(14) 0.0078(14) 0.0046(13) 0.0005(11) 0.0045(12) 0.0060(11)
O2 0.0158(14) 0.0122(15) 0.0061(13) -0.0016(11) 0.0037(12) 0.0055(11)
O3 0.0157(14) 0.0124(15) 0.0089(14) 0.0018(11) 0.0056(12) 0.0056(12)
O4 0.0131(13) 0.0118(14) 0.0047(14) 0.0000(11) 0.0042(11) -0.0007(11)
O5 0.0244(15) 0.0078(15) 0.0107(14) 0.0007(11) 0.0073(13) -0.0004(12)
O6 0.0189(14) 0.0094(15) 0.0083(14) -0.0023(11) 0.0072(12) -0.0005(11)
O7 0.0158(14) 0.0150(15) 0.0071(14) 0.0021(11) 0.0040(12) 0.0043(12)
O8 0.0129(13) 0.0149(15) 0.0054(13) 0.0002(11) 0.0041(11) 0.0020(11)
O9 0.0135(14) 0.0212(17) 0.0285(18) -0.0134(13) 0.0091(13) -0.0001(12)
O10 0.0092(13) 0.0108(14) 0.0123(14) -0.0017(11) 0.0038(11) 0.0006(11)
O11 0.0153(14) 0.0101(14) 0.0092(14) -0.0019(11) -0.0008(12) 0.0033(11)
O12 0.0186(14) 0.0142(15) 0.0079(14) -0.0023(12) -0.0003(12) -0.0021(12)
O13 0.0163(14) 0.0118(15) 0.0131(15) 0.0014(11) 0.0082(12) 0.0021(11)
O14 0.0443(19) 0.0161(17) 0.0240(17) 0.0081(13) 0.0232(15) 0.0143(15)
O15 0.0126(13) 0.0154(15) 0.0188(15) -0.0069(12) 0.0034(12) -0.0004(12)
O16 0.0126(13) 0.0194(16) 0.0053(13) -0.0013(11) 0.0015(11) -0.0011(11)
O17 0.0270(16) 0.0190(16) 0.0143(15) -0.0043(12) 0.0123(13) -0.0091(13)
O18 0.0303(16) 0.0133(15) 0.0069(14) 0.0021(11) 0.0093(13) 0.0040(12)
O19 0.0159(14) 0.0073(14) 0.0144(15) 0.0028(11) 0.0074(12) 0.0022(11)

loop_
_atom_type_symbol
_atom_type_description
_atom_type_scat_dispersion_real
_atom_type_scat_dispersion_imag
_atom_type_scat_source
C C 0.0033 0.0016 'International Tables Vol C Tables 4.2.6.8 and 6.1.1.4'
H H 0.0000 0.0000 'International Tables Vol C Tables 4.2.6.8 and 6.1.1.4'
Co Co 0.3494 0.9721 'International Tables Vol C Tables 4.2.6.8 and 6.1.1.4'
O O 0.0106 0.0060 'International Tables Vol C Tables 4.2.6.8 and 6.1.1.4'
Pr Pr -0.2180 2.8214 'International Tables Vol C Tables 4.2.6.8 and 6.1.1.4'

loop_
_geom_angle_atom_site_label_1
_geom_angle_atom_site_label_2
_geom_angle_atom_site_label_3
_geom_angle
_geom_angle_site_symmetry_1
_geom_angle_site_symmetry_3
O13 Pr1 O6 138.29(9) 4_575 4_576
O13 Pr1 O3 136.38(9) 4_575 .
O6 Pr1 O3 77.48(9) 4_576 .
O13 Pr1 O11 123.71(10) 4_575 .
O6 Pr1 O11 83.92(9) 4_576 .
O3 Pr1 O11 73.18(9) . .
O13 Pr1 O4 82.68(9) 4_575 .
O6 Pr1 O4 73.93(9) 4_576 .
O3 Pr1 O4 87.91(9) . .
O11 Pr1 O4 153.61(9) . .
O13 Pr1 O17 72.91(9) 4_575 .
O6 Pr1 O17 147.56(9) 4_576 .
O3 Pr1 O17 81.01(10) . .
O11 Pr1 O17 66.66(9) . .
O4 Pr1 O17 129.38(9) . .
O13 Pr1 O10 70.28(9) 4_575 .
O6 Pr1 O10 68.41(9) 4_576 .
O3 Pr1 O10 139.74(9) . .
O11 Pr1 O10 121.77(8) . .
O4 Pr1 O10 62.99(8) . .
O17 Pr1 O10 138.73(9) . .
O13 Pr1 O1 78.15(9) 4_575 .
O6 Pr1 O1 117.13(9) 4_576 .
O3 Pr1 O1 60.24(8) . .
O11 Pr1 O1 120.12(8) . .
O4 Pr1 O1 61.19(9) . .
O17 Pr1 O1 70.62(9) . .
O10 Pr1 O1 118.08(8) . .
O13 Pr1 O8 78.74(9) 4_575 .
O6 Pr1 O8 86.09(9) 4_576 .
O3 Pr1 O8 138.67(8) . .
O11 Pr1 O8 67.50(9) . .
O4 Pr1 O8 123.67(8) . .
O17 Pr1 O8 94.48(9) . .
O10 Pr1 O8 60.68(8) . .
O1 Pr1 O8 155.38(8) . .
O15 Co1 O16 100.31(11) . .
O15 Co1 O7 104.90(12) . 4_576
O16 Co1 O7 90.47(11) . 4_576
O15 Co1 O4 140.06(11) . .
O16 Co1 O4 99.26(11) . .
O7 Co1 O4 109.41(11) 4_576 .
O15 Co1 O10 87.35(11) . .
O16 Co1 O10 171.74(11) . .
O7 Co1 O10 84.53(11) 4_576 .
O4 Co1 O10 76.33(10) . .
O15 Co1 O5 87.81(11) . .
O16 Co1 O5 84.76(11) . .
O7 Co1 O5 167.06(11) 4_576 .
O4 Co1 O5 59.79(10) . .
O10 Co1 O5 98.72(11) . .
O18 Co2 O18 180.00(15) 3_677 .
O18 Co2 O19 91.85(11) 3_677 .
O18 Co2 O19 88.15(11) . .
O18 Co2 O19 88.15(11) 3_677 3_677
O18 Co2 O19 91.85(11) . 3_677
O19 Co2 O19 180.000(1) . 3_677
O18 Co2 O2 92.52(10) 3_677 3_677
O18 Co2 O2 87.48(10) . 3_677
O19 Co2 O2 87.61(10) . 3_677
O19 Co2 O2 92.39(10) 3_677 3_677
O18 Co2 O2 87.48(10) 3_677 .
O18 Co2 O2 92.52(10) . .
O19 Co2 O2 92.39(10) . .
O19 Co2 O2 87.61(10) 3_677 .
O2 Co2 O2 180.000(1) 3_677 .
O1 C1 C6 122.0(4) . .
O1 C1 C2 117.6(3) . .
C6 C1 C2 120.4(4) . .
C3 C2 C1 118.6(4) . .
C3 C2 C9 117.0(3) . .
C1 C2 C9 124.4(3) . .
C2 C3 C4 121.9(4) . .
C2 C3 H3 119.0 . .
C4 C3 H3 119.0 . .
C5 C4 C3 118.8(4) . .
C5 C4 C10 123.7(4) . .
C3 C4 C10 117.5(3) . .
C4 C5 C6 121.0(4) . .
C4 C5 H5 119.5 . .
C6 C5 H5 119.5 . .
C5 C6 C1 119.2(4) . .
C5 C6 H6 120.4 . .
C1 C6 H6 120.4 . .
O1 C7 C8 108.0(3) . .
O1 C7 H7A 110.1 . .
C8 C7 H7A 110.1 . .
O1 C7 H7B 110.1 . .
C8 C7 H7B 110.1 . .
H7A C7 H7B 108.4 . .
O2 C8 O3 124.9(4) . .
O2 C8 C7 116.9(3) . .
O3 C8 C7 118.1(3) . .
O5 C9 O4 118.2(3) . .
O5 C9 C2 120.7(3) . .
O4 C9 C2 121.1(3) . .
O7 C10 O6 125.0(3) . .
O7 C10 C4 118.3(3) . .
O6 C10 C4 116.6(3) . .
C16 C11 O8 123.3(3) . .
C16 C11 C12 120.9(4) . .
O8 C11 C12 115.8(3) . .
C13 C12 C11 118.5(4) . .
C13 C12 C19 119.3(3) . .
C11 C12 C19 121.9(3) . .
C12 C13 C14 121.3(4) . .
C12 C13 H13 119.4 . .
C14 C13 H13 119.4 . .
C15 C14 C13 118.8(4) . .
C15 C14 C20 119.8(4) . .
C13 C14 C20 121.3(4) . .
C16 C15 C14 121.2(4) . .
C16 C15 H15 119.4 . .
C14 C15 H15 119.4 . .
C15 C16 C11 119.3(4) . .
C15 C16 H16 120.3 . .
C11 C16 H16 120.3 . .
O8 C17 C18 111.4(3) . .
O8 C17 H17A 109.4 . .
C18 C17 H17A 109.4 . .
O8 C17 H17B 109.4 . .
C18 C17 H17B 109.4 . .
H17A C17 H17B 108.0 . .
O9 C18 O10 125.9(4) . .
O9 C18 C17 118.2(3) . .
O10 C18 C17 115.9(3) . .
O12 C19 O11 122.9(4) . .
O12 C19 C12 120.3(3) . .
O11 C19 C12 116.8(3) . .
O14 C20 O13 124.5(4) . .
O14 C20 C14 118.1(4) . .
O13 C20 C14 117.4(3) . .
C1 O1 C7 119.0(3) . .
C1 O1 Pr1 123.2(2) . .
C7 O1 Pr1 115.5(2) . .
C8 O2 Co2 121.6(2) . .
C8 O3 Pr1 125.1(2) . .
C9 O4 Co1 94.3(2) . .
C9 O4 Pr1 124.7(2) . .
Co1 O4 Pr1 108.32(10) . .
C9 O5 Co1 86.9(2) . .
C10 O6 Pr1 146.8(2) . 4_575
C10 O7 Co1 120.1(2) . 4_575
C11 O8 C17 116.0(3) . .
C11 O8 Pr1 111.9(2) . .
C17 O8 Pr1 109.17(19) . .
C18 O10 Co1 133.3(3) . .
C18 O10 Pr1 122.4(2) . .
Co1 O10 Pr1 103.22(10) . .
C19 O11 Pr1 134.0(2) . .
C20 O13 Pr1 139.8(3) . 4_576
Co1 O15 H15A 121.5 . .
Co1 O15 H15B 114.5 . .
H15A O15 H15B 120.5 . .
Co1 O16 H16A 120.8 . .
Co1 O16 H16B 112.6 . .
H16A O16 H16B 118.9 . .
Pr1 O17 H17C 110.5 . .
Pr1 O17 H17D 116.0 . .
H17C O17 H17D 111.5 . .
Co2 O18 H18B 131.2 . .
Co2 O18 H18A 103.4 . .
H18B O18 H18A 113.3 . .
Co2 O19 H19A 110.5 . .
Co2 O19 H19B 117.1 . .
H19A O19 H19B 115.2 . .

loop_
_geom_bond_atom_site_label_1
_geom_bond_atom_site_label_2
_geom_bond_distance
_geom_bond_site_symmetry_2
Pr1 O13 2.378(3) 4_575
Pr1 O6 2.388(3) 4_576
Pr1 O3 2.435(3) .
Pr1 O11 2.454(3) .
Pr1 O4 2.477(3) .
Pr1 O17 2.521(3) .
Pr1 O10 2.558(3) .
Pr1 O1 2.662(3) .
Pr1 O8 2.680(3) .
Co1 O15 2.000(3) .
Co1 O16 2.032(3) .
Co1 O7 2.037(3) 4_576
Co1 O4 2.092(3) .
Co1 O10 2.165(3) .
Co1 O5 2.277(3) .
Co2 O18 2.059(3) 3_677
Co2 O18 2.059(3) .
Co2 O19 2.132(3) .
Co2 O19 2.132(3) 3_677
Co2 O2 2.171(3) 3_677
Co2 O2 2.171(3) .
C1 O1 1.377(5) .
C1 C6 1.396(6) .
C1 C2 1.398(5) .
C2 C3 1.380(5) .
C2 C9 1.483(5) .
C3 C4 1.386(5) .
C3 H3 0.9300 .
C4 C5 1.380(6) .
C4 C10 1.498(5) .
C5 C6 1.389(5) .
C5 H5 0.9300 .
C6 H6 0.9300 .
C7 O1 1.437(4) .
C7 C8 1.514(5) .
C7 H7A 0.9700 .
C7 H7B 0.9700 .
C8 O2 1.251(5) .
C8 O3 1.261(5) .
C9 O5 1.253(5) .
C9 O4 1.291(5) .
C10 O7 1.257(5) .
C10 O6 1.264(5) .
C11 C16 1.388(6) .
C11 O8 1.397(4) .
C11 C12 1.401(5) .
C12 C13 1.382(5) .
C12 C19 1.500(6) .
C13 C14 1.390(5) .
C13 H13 0.9300 .
C14 C15 1.390(6) .
C14 C20 1.499(6) .
C15 C16 1.373(6) .
C15 H15 0.9300 .
C16 H16 0.9300 .
C17 O8 1.449(5) .
C17 C18 1.527(5) .
C17 H17A 0.9700 .
C17 H17B 0.9700 .
C18 O9 1.250(5) .
C18 O10 1.260(5) .
C19 O12 1.249(5) .
C19 O11 1.270(5) .
C20 O14 1.241(5) .
C20 O13 1.280(5) .
O6 Pr1 2.388(3) 4_575
O7 Co1 2.037(3) 4_575
O13 Pr1 2.378(3) 4_576
O15 H15A 0.8473 .
O15 H15B 0.8459 .
O16 H16A 0.8477 .
O16 H16B 0.8516 .
O17 H17C 0.8810 .
O17 H17D 0.8764 .
O18 H18B 0.8618 .
O18 H18A 0.8616 .
O19 H19A 0.8572 .
O19 H19B 0.8647 .

loop_
_geom_torsion_atom_site_label_1
_geom_torsion_atom_site_label_2
_geom_torsion_atom_site_label_3
_geom_torsion_atom_site_label_4
_geom_torsion
_geom_torsion_site_symmetry_1
_geom_torsion_site_symmetry_4
O1 C1 C2 C3 -173.9(3) . .
C6 C1 C2 C3 3.2(6) . .
O1 C1 C2 C9 3.5(6) . .
C6 C1 C2 C9 -179.3(4) . .
C1 C2 C3 C4 -2.4(6) . .
C9 C2 C3 C4 180.0(3) . .
C2 C3 C4 C5 -0.1(6) . .
C2 C3 C4 C10 -178.6(3) . .
C3 C4 C5 C6 1.8(6) . .
C10 C4 C5 C6 -179.9(3) . .
C4 C5 C6 C1 -0.9(6) . .
O1 C1 C6 C5 175.4(3) . .
C2 C1 C6 C5 -1.6(6) . .
O1 C7 C8 O2 -179.0(3) . .
O1 C7 C8 O3 3.6(5) . .
C3 C2 C9 O5 -3.3(5) . .
C1 C2 C9 O5 179.2(4) . .
C3 C2 C9 O4 174.9(3) . .
C1 C2 C9 O4 -2.5(6) . .
C5 C4 C10 O7 -10.9(5) . .
C3 C4 C10 O7 167.5(3) . .
C5 C4 C10 O6 172.5(3) . .
C3 C4 C10 O6 -9.1(5) . .
C16 C11 C12 C13 -0.1(5) . .
O8 C11 C12 C13 179.8(3) . .
C16 C11 C12 C19 -174.0(3) . .
O8 C11 C12 C19 5.9(5) . .
C11 C12 C13 C14 -0.9(6) . .
C19 C12 C13 C14 173.2(3) . .
C12 C13 C14 C15 1.1(6) . .
C12 C13 C14 C20 -175.5(4) . .
C13 C14 C15 C16 -0.4(6) . .
C20 C14 C15 C16 176.3(4) . .
C14 C15 C16 C11 -0.6(6) . .
O8 C11 C16 C15 -179.1(3) . .
C12 C11 C16 C15 0.9(6) . .
O8 C17 C18 O9 -160.8(3) . .
O8 C17 C18 O10 19.4(5) . .
C13 C12 C19 O12 57.2(5) . .
C11 C12 C19 O12 -129.0(4) . .
C13 C12 C19 O11 -121.3(4) . .
C11 C12 C19 O11 52.5(5) . .
C15 C14 C20 O14 11.7(6) . .
C13 C14 C20 O14 -171.7(4) . .
C15 C14 C20 O13 -166.8(4) . .
C13 C14 C20 O13 9.8(5) . .
C6 C1 O1 C7 29.9(5) . .
C2 C1 O1 C7 -153.0(3) . .
C6 C1 O1 Pr1 -132.1(3) . .
C2 C1 O1 Pr1 45.0(4) . .
C8 C7 O1 C1 168.5(3) . .
C8 C7 O1 Pr1 -28.2(4) . .
O13 Pr1 O1 C1 25.8(3) 4_575 .
O6 Pr1 O1 C1 -112.7(3) 4_576 .
O3 Pr1 O1 C1 -167.7(3) . .
O11 Pr1 O1 C1 148.1(3) . .
O4 Pr1 O1 C1 -62.3(3) . .
O17 Pr1 O1 C1 101.7(3) . .
O10 Pr1 O1 C1 -34.0(3) . .
O8 Pr1 O1 C1 46.3(4) . .
O13 Pr1 O1 C7 -136.7(3) 4_575 .
O6 Pr1 O1 C7 84.7(2) 4_576 .
O3 Pr1 O1 C7 29.7(2) . .
O11 Pr1 O1 C7 -14.5(3) . .
O4 Pr1 O1 C7 135.2(3) . .
O17 Pr1 O1 C7 -60.9(2) . .
O10 Pr1 O1 C7 163.5(2) . .
O8 Pr1 O1 C7 -116.2(3) . .
O3 C8 O2 Co2 23.5(5) . .
C7 C8 O2 Co2 -153.8(3) . .
O18 Co2 O2 C8 141.3(3) 3_677 .
O18 Co2 O2 C8 -38.7(3) . .
O19 Co2 O2 C8 -126.9(3) . .
O19 Co2 O2 C8 53.1(3) 3_677 .
O2 Co2 O2 C8 54(100) 3_677 .
O2 C8 O3 Pr1 -149.1(3) . .
C7 C8 O3 Pr1 28.1(5) . .
O13 Pr1 O3 C8 -11.6(3) 4_575 .
O6 Pr1 O3 C8 -162.7(3) 4_576 .
O11 Pr1 O3 C8 109.9(3) . .
O4 Pr1 O3 C8 -88.7(3) . .
O17 Pr1 O3 C8 41.7(3) . .
O10 Pr1 O3 C8 -130.5(3) . .
O1 Pr1 O3 C8 -31.1(3) . .
O8 Pr1 O3 C8 128.3(3) . .
O5 C9 O4 Co1 8.7(4) . .
C2 C9 O4 Co1 -169.6(3) . .
O5 C9 O4 Pr1 124.6(3) . .
C2 C9 O4 Pr1 -53.7(4) . .
O15 Co1 O4 C9 35.3(3) . .
O16 Co1 O4 C9 -83.2(2) . .
O7 Co1 O4 C9 -177.0(2) 4_576 .
O10 Co1 O4 C9 103.9(2) . .
O5 Co1 O4 C9 -4.9(2) . .
O15 Co1 O4 Pr1 -93.53(17) . .
O16 Co1 O4 Pr1 147.97(11) . .
O7 Co1 O4 Pr1 54.17(13) 4_576 .
O10 Co1 O4 Pr1 -24.90(10) . .
O5 Co1 O4 Pr1 -133.69(15) . .
O13 Pr1 O4 C9 -14.6(3) 4_575 .
O6 Pr1 O4 C9 -159.7(3) 4_576 .
O3 Pr1 O4 C9 122.7(3) . .
O11 Pr1 O4 C9 166.2(3) . .
O17 Pr1 O4 C9 46.1(3) . .
O10 Pr1 O4 C9 -86.2(3) . .
O1 Pr1 O4 C9 65.9(3) . .
O8 Pr1 O4 C9 -85.8(3) . .
O13 Pr1 O4 Co1 94.43(12) 4_575 .
O6 Pr1 O4 Co1 -50.68(11) 4_576 .
O3 Pr1 O4 Co1 -128.26(12) . .
O11 Pr1 O4 Co1 -84.7(2) . .
O17 Pr1 O4 Co1 155.17(10) . .
O10 Pr1 O4 Co1 22.87(10) . .
O1 Pr1 O4 Co1 174.90(14) . .
O8 Pr1 O4 Co1 23.22(15) . .
O4 C9 O5 Co1 -8.0(3) . .
C2 C9 O5 Co1 170.3(3) . .
O15 Co1 O5 C9 -150.5(2) . .
O16 Co1 O5 C9 108.9(2) . .
O7 Co1 O5 C9 40.2(6) 4_576 .
O4 Co1 O5 C9 5.0(2) . .
O10 Co1 O5 C9 -63.5(2) . .
O7 C10 O6 Pr1 37.9(6) . 4_575
C4 C10 O6 Pr1 -145.7(3) . 4_575
O6 C10 O7 Co1 -1.2(5) . 4_575
C4 C10 O7 Co1 -177.5(2) . 4_575
C16 C11 O8 C17 -13.2(5) . .
C12 C11 O8 C17 166.8(3) . .
C16 C11 O8 Pr1 113.0(3) . .
C12 C11 O8 Pr1 -66.9(3) . .
C18 C17 O8 C11 83.6(4) . .
C18 C17 O8 Pr1 -44.0(3) . .
O13 Pr1 O8 C11 -166.3(2) 4_575 .
O6 Pr1 O8 C11 -25.4(2) 4_576 .
O3 Pr1 O8 C11 40.6(3) . .
O11 Pr1 O8 C11 59.6(2) . .
O4 Pr1 O8 C11 -93.1(2) . .
O17 Pr1 O8 C11 122.1(2) . .
O10 Pr1 O8 C11 -92.8(2) . .
O1 Pr1 O8 C11 173.2(2) . .
O13 Pr1 O8 C17 -36.5(2) 4_575 .
O6 Pr1 O8 C17 104.5(2) 4_576 .
O3 Pr1 O8 C17 170.5(2) . .
O11 Pr1 O8 C17 -170.5(2) . .
O4 Pr1 O8 C17 36.7(2) . .
O17 Pr1 O8 C17 -108.1(2) . .
O10 Pr1 O8 C17 37.1(2) . .
O1 Pr1 O8 C17 -56.9(3) . .
O9 C18 O10 Co1 5.6(6) . .
C17 C18 O10 Co1 -174.6(2) . .
O9 C18 O10 Pr1 -160.4(3) . .
C17 C18 O10 Pr1 19.4(4) . .
O15 Co1 O10 C18 -1.2(4) . .
O16 Co1 O10 C18 157.0(7) . .
O7 Co1 O10 C18 104.0(4) 4_576 .
O4 Co1 O10 C18 -144.5(4) . .
O5 Co1 O10 C18 -88.6(4) . .
O15 Co1 O10 Pr1 166.65(12) . .
O16 Co1 O10 Pr1 -35.1(8) . .
O7 Co1 O10 Pr1 -88.10(11) 4_576 .
O4 Co1 O10 Pr1 23.42(10) . .
O5 Co1 O10 Pr1 79.28(11) . .
O13 Pr1 O10 C18 56.3(3) 4_575 .
O6 Pr1 O10 C18 -129.5(3) 4_576 .
O3 Pr1 O10 C18 -163.6(3) . .
O11 Pr1 O10 C18 -61.8(3) . .
O4 Pr1 O10 C18 148.1(3) . .
O17 Pr1 O10 C18 28.2(3) . .
O1 Pr1 O10 C18 120.3(3) . .
O8 Pr1 O10 C18 -31.6(3) . .
O13 Pr1 O10 Co1 -113.23(12) 4_575 .
O6 Pr1 O10 Co1 60.92(11) 4_576 .
O3 Pr1 O10 Co1 26.83(18) . .
O11 Pr1 O10 Co1 128.64(11) . .
O4 Pr1 O10 Co1 -21.47(9) . .
O17 Pr1 O10 Co1 -141.41(11) . .
O1 Pr1 O10 Co1 -49.24(13) . .
O8 Pr1 O10 Co1 158.86(14) . .
O12 C19 O11 Pr1 146.5(3) . .
C12 C19 O11 Pr1 -35.0(5) . .
O13 Pr1 O11 C19 -69.3(4) 4_575 .
O6 Pr1 O11 C19 76.9(3) 4_576 .
O3 Pr1 O11 C19 155.6(4) . .
O4 Pr1 O11 C19 109.7(4) . .
O17 Pr1 O11 C19 -117.1(4) . .
O10 Pr1 O11 C19 17.0(4) . .
O1 Pr1 O11 C19 -165.2(3) . .
O8 Pr1 O11 C19 -11.4(3) . .
O14 C20 O13 Pr1 -23.5(7) . 4_576
C14 C20 O13 Pr1 154.9(3) . 4_576
